data_2236012
loop_
_publ_author_name
'Benghanem, Fatiha'
'Benramdane, Razika'
'Bouacida, Sofiane'
'Keraghel, Saida'
'Ourari, Ali'

_publ_section_title
;
 Aqua{4,4'-dimethoxy-2,2'-[pyridine-2,3-diylbis(nitrilomethanylylidene)]diphenolato}copper(II)
;
_journal_coeditor_code WM2656
_journal_issue 8
_journal_name_full 'Acta Crystallographica Section E'
_journal_page_first m1069
_journal_page_last m1070
_journal_paper_doi 10.1107/S1600536812031273
_journal_volume 68
_journal_year 2012
_chemical_formula_iupac '[Cu (C21 H17 N3 O4) (H2 O)]'
_chemical_formula_moiety 'C21 H19 Cu N3 O5'
_chemical_formula_sum 'C21 H19 Cu N3 O5'
_chemical_formula_weight 456.93
_chemical_name_systematic
;
Aqua{4,4'-dimethoxy-2,2'-[pyridine-2,3-
diylbis(nitrilomethanylylidene)]diphenolato}copper(II)
;
_space_group_IT_number 31
_symmetry_cell_setting orthorhombic
_symmetry_space_group_name_Hall 'P 2ac -2'
_symmetry_space_group_name_H-M 'P m n 21'
_atom_sites_solution_hydrogens geom
_atom_sites_solution_primary direct
_atom_sites_solution_secondary difmap
_cell_angle_alpha 90.00
_cell_angle_beta 90.00
_cell_angle_gamma 90.00
_cell_formula_units_Z 2
_cell_length_a 23.162(7)
_cell_length_b 5.0997(14)
_cell_length_c 7.769(2)
_cell_measurement_reflns_used 2879
_cell_measurement_temperature 296(2)
_cell_measurement_theta_max 24.76
_cell_measurement_theta_min 2.77
_cell_volume 917.7(4)
_computing_cell_refinement 'SAINT (Bruker, 2001)'
_computing_data_collection 'APEX2 (Bruker, 2001)'
_computing_data_reduction 'SAINT (Bruker, 2001)'
_computing_molecular_graphics 'ORTEP-3 for Windows (Farrugia, 1997) and DIAMOND (Brandenburg & Berndt, 2001)'
_computing_publication_material 'WinGX (Farrugia, 1999)'
_computing_structure_refinement 'SHELXL97 (Sheldrick, 2008)'
_computing_structure_solution 'SIR2002 (Burla <i>et al.</i>, 2005)'
_diffrn_ambient_temperature 296(2)
_diffrn_measured_fraction_theta_full 0.985
_diffrn_measured_fraction_theta_max 0.985
_diffrn_measurement_device_type 'Bruker APEXII CCD'
_diffrn_measurement_method '\f and \w scans'
_diffrn_radiation_monochromator graphite
_diffrn_radiation_source 'fine-focus sealed tube'
_diffrn_radiation_type MoK\a
_diffrn_radiation_wavelength 0.71073
_diffrn_reflns_av_R_equivalents 0.0555
_diffrn_reflns_limit_h_max 32
_diffrn_reflns_limit_h_min -33
_diffrn_reflns_limit_k_max 7
_diffrn_reflns_limit_k_min -7
_diffrn_reflns_limit_l_max 11
_diffrn_reflns_limit_l_min -11
_diffrn_reflns_number 10830
_diffrn_reflns_theta_full 31.5
_diffrn_reflns_theta_max 31.5
_diffrn_reflns_theta_min 2.77
_exptl_absorpt_coefficient_mu 1.232
_exptl_absorpt_correction_type none
_exptl_crystal_colour green
_exptl_crystal_density_diffrn 1.654
_exptl_crystal_density_method 'not measured'
_exptl_crystal_description prismatic
_exptl_crystal_F_000 470
_exptl_crystal_size_max 0.12
_exptl_crystal_size_mid 0.06
_exptl_crystal_size_min 0.04
_refine_diff_density_max 0.279
_refine_diff_density_min -0.421
_refine_ls_abs_structure_details 'Flack (1983), 1361 Friedel pairs'
_refine_ls_abs_structure_Flack -0.015(11)
_refine_ls_extinction_method none
_refine_ls_goodness_of_fit_ref 0.893
_refine_ls_hydrogen_treatment mixed
_refine_ls_matrix_type full
_refine_ls_number_parameters 142
_refine_ls_number_reflns 3026
_refine_ls_number_restraints 2
_refine_ls_restrained_S_all 0.893
_refine_ls_R_factor_all 0.0446
_refine_ls_R_factor_gt 0.0318
_refine_ls_shift/su_max 0
_refine_ls_shift/su_mean 0
_refine_ls_structure_factor_coef Fsqd
_refine_ls_weighting_details 'calc w=1/[\s^2^(Fo^2^)+(0.0215P)^2^+0.0000P] where P=(Fo^2^+2Fc^2^)/3'
_refine_ls_weighting_scheme calc
_refine_ls_wR_factor_gt 0.0571
_refine_ls_wR_factor_ref 0.0604
_reflns_number_gt 2384
_reflns_number_total 3026
_reflns_threshold_expression I>2\s(I)
_cod_data_source_file wm2656.cif
_cod_data_source_block I
_cod_database_code 2236012
_cod_database_fobs_code 2236012

loop_
_space_group_symop_operation_xyz
'x, y, z'
'-x+1/2, -y, z+1/2'
'x+1/2, -y, z+1/2'
'-x, y, z'

loop_
_atom_site_type_symbol
_atom_site_label
_atom_site_fract_x
_atom_site_fract_y
_atom_site_fract_z
_atom_site_U_iso_or_equiv
_atom_site_adp_type
_atom_site_calc_flag
_atom_site_refinement_flags
_atom_site_occupancy
_atom_site_symmetry_multiplicity
_atom_site_disorder_assembly
_atom_site_disorder_group
Cu Cu1 0 0.93278(6) 0.79259(5) 0.02848(9) Uani d S 1 2 . .
N N1 -0.05624(7) 1.1402(3) 0.9220(2) 0.0272(4) Uani d . 1 1 A .
O O1 -0.05783(6) 0.7137(3) 0.69157(18) 0.0362(4) Uani d . 1 1 . .
O O2 -0.29533(6) 0.7498(3) 0.72580(17) 0.0380(4) Uani d . 1 1 . .
O O3 0 1.2442(5) 0.5582(4) 0.0721(10) Uani d SD 1 2 . .
H H1W 0.0259(10) 1.360(4) 0.562(4) 0.086 Uiso d D 1 1 . .
C C1 -0.32485(8) 0.9589(4) 0.8080(5) 0.0432(6) Uani d . 1 1 . .
H H1A -0.3657 0.9321 0.7983 0.065 Uiso calc R 1 1 . .
H H1B -0.3146 1.1216 0.754 0.065 Uiso calc R 1 1 . .
H H1C -0.3142 0.9644 0.9274 0.065 Uiso calc R 1 1 . .
C C2 -0.23570(8) 0.7593(4) 0.7284(2) 0.0300(4) Uani d . 1 1 . .
C C3 -0.20813(9) 0.5675(4) 0.6291(3) 0.0346(5) Uani d . 1 1 . .
H H3A -0.2302 0.4458 0.569 0.042 Uiso calc R 1 1 . .
C C4 -0.14955(9) 0.5563(4) 0.6192(3) 0.0342(5) Uani d . 1 1 . .
H H4A -0.1325 0.4267 0.552 0.041 Uiso calc R 1 1 . .
C C5 -0.11349(8) 0.7371(4) 0.7087(3) 0.0295(4) Uani d . 1 1 . .
C C6 -0.14200(7) 0.9290(3) 0.8104(4) 0.0279(5) Uani d . 1 1 . .
C C7 -0.20319(8) 0.9363(4) 0.8174(3) 0.0305(5) Uani d . 1 1 . .
H H7A -0.2214 1.0636 0.8837 0.037 Uiso calc R 1 1 . .
C C8 -0.11190(8) 1.1207(4) 0.9096(2) 0.0298(4) Uani d . 1 1 . .
H H8A -0.134 1.2414 0.9705 0.036 Uiso calc R 1 1 . .
C C9 -0.03027(8) 1.3274(4) 1.0308(3) 0.0274(4) Uani d . 1 1 . .
C C10 -0.06016(8) 1.4952(4) 1.1327(3) 0.0356(4) Uani d P 0.5 1 A 1
H H10 -0.1003 1.4959 1.1326 0.043 Uiso calc PR 0.5 1 A 1
N N2 -0.06016(8) 1.4952(4) 1.1327(3) 0.0356(4) Uani d P 0.5 1 A 2
C C11 -0.03003(9) 1.6617(4) 1.2347(3) 0.0388(5) Uani d . 1 1 . .
H H11 -0.0498 1.7778 1.3057 0.047 Uiso calc R 1 1 A 1

loop_
_atom_site_aniso_label
_atom_site_aniso_U_11
_atom_site_aniso_U_22
_atom_site_aniso_U_33
_atom_site_aniso_U_12
_atom_site_aniso_U_13
_atom_site_aniso_U_23
Cu1 0.02368(14) 0.02800(15) 0.03375(16) 0 0 -0.0046(2)
N1 0.0238(8) 0.0287(9) 0.0291(9) -0.0019(6) 0.0017(7) -0.0028(7)
O1 0.0257(7) 0.0348(8) 0.0480(9) 0.0006(6) 0.0017(7) -0.0130(7)
O2 0.0247(7) 0.0460(8) 0.0433(9) -0.0026(6) -0.0047(6) -0.0076(7)
O3 0.118(3) 0.0387(15) 0.0594(18) 0 0 -0.0015(15)
C1 0.0270(9) 0.0522(12) 0.0504(16) 0.0024(8) -0.0035(15) -0.0011(14)
C2 0.0248(10) 0.0335(10) 0.0316(10) -0.0030(8) -0.0023(8) 0.0045(8)
C3 0.0356(12) 0.0313(11) 0.0370(11) -0.0061(9) -0.0064(9) -0.0034(11)
C4 0.0336(11) 0.0279(10) 0.0410(12) -0.0004(9) -0.0020(9) -0.0058(10)
C5 0.0265(10) 0.0284(10) 0.0337(10) -0.0021(8) -0.0013(9) 0.0023(9)
C6 0.0263(8) 0.0291(8) 0.0283(13) -0.0029(7) -0.0004(11) -0.0010(9)
C7 0.0292(9) 0.0327(9) 0.0296(16) 0.0002(8) 0.0014(9) -0.0012(9)
C8 0.0280(10) 0.0315(11) 0.0299(11) -0.0002(8) 0.0027(8) -0.0016(8)
C9 0.0268(10) 0.0287(10) 0.0266(10) -0.0023(9) -0.0003(8) -0.0006(9)
C10 0.0250(9) 0.0442(11) 0.0375(11) 0.0022(8) 0.0018(8) -0.0065(9)
N2 0.0250(9) 0.0442(11) 0.0375(11) 0.0022(8) 0.0018(8) -0.0065(9)
C11 0.0381(11) 0.0387(11) 0.0397(13) 0.0083(9) 0.0036(8) -0.0074(10)

loop_
_atom_type_symbol
_atom_type_description
_atom_type_scat_dispersion_real
_atom_type_scat_dispersion_imag
_atom_type_scat_source
C C 0.0033 0.0016 'International Tables Vol C Tables 4.2.6.8 and 6.1.1.4'
H H 0 0 'International Tables Vol C Tables 4.2.6.8 and 6.1.1.4'
N N 0.0061 0.0033 'International Tables Vol C Tables 4.2.6.8 and 6.1.1.4'
O O 0.0106 0.006 'International Tables Vol C Tables 4.2.6.8 and 6.1.1.4'
Cu Cu 0.3201 1.2651 'International Tables Vol C Tables 4.2.6.8 and 6.1.1.4'

loop_
_geom_angle_atom_site_label_1
_geom_angle_atom_site_label_2
_geom_angle_atom_site_label_3
_geom_angle_site_symmetry_1
_geom_angle_site_symmetry_3
_geom_angle
O1 Cu1 O1 . 4 88.90(8)
O1 Cu1 N1 . 4 173.28(7)
O1 Cu1 N1 4 4 93.47(6)
O1 Cu1 N1 . . 93.47(6)
O1 Cu1 N1 4 . 173.28(7)
N1 Cu1 N1 4 . 83.50(9)
O1 Cu1 O3 . . 94.28(7)
O1 Cu1 O3 4 . 94.28(7)
N1 Cu1 O3 4 . 91.82(7)
N1 Cu1 O3 . . 91.82(7)
C8 N1 C9 . . 121.37(16)
C8 N1 Cu1 . . 125.63(13)
C9 N1 Cu1 . . 112.97(13)
C5 O1 Cu1 . . 126.75(12)
C2 O2 C1 . . 116.66(16)
Cu1 O3 H1W . . 116(2)
O2 C1 H1A . . 109.5
O2 C1 H1B . . 109.5
H1A C1 H1B . . 109.5
O2 C1 H1C . . 109.5
H1A C1 H1C . . 109.5
H1B C1 H1C . . 109.5
C7 C2 O2 . . 125.62(19)
C7 C2 C3 . . 119.34(18)
O2 C2 C3 . . 115.05(17)
C4 C3 C2 . . 121.04(18)
C4 C3 H3A . . 119.5
C2 C3 H3A . . 119.5
C3 C4 C5 . . 122.00(19)
C3 C4 H4A . . 119
C5 C4 H4A . . 119
O1 C5 C6 . . 125.46(18)
O1 C5 C4 . . 118.15(18)
C6 C5 C4 . . 116.40(17)
C7 C6 C5 . . 120.2(2)
C7 C6 C8 . . 116.7(2)
C5 C6 C8 . . 123.06(16)
C2 C7 C6 . . 121.0(2)
C2 C7 H7A . . 119.5
C6 C7 H7A . . 119.5
N1 C8 C6 . . 125.34(18)
N1 C8 H8A . . 117.3
C6 C8 H8A . . 117.3
C10 C9 C9 . 4 120.71(11)
C10 C9 N1 . . 124.03(17)
C9 C9 N1 4 . 115.26(10)
C11 C10 C9 . . 118.30(18)
C11 C10 H10 . . 120.9
C9 C10 H10 . . 120.9
C10 C11 C11 . 4 120.99(12)
C10 C11 H11 . . 119.5
C11 C11 H11 4 . 119.5

loop_
_geom_bond_atom_site_label_1
_geom_bond_atom_site_label_2
_geom_bond_site_symmetry_2
_geom_bond_distance
_geom_bond_publ_flag
Cu1 O1 . 1.9126(14) y
Cu1 O1 4 1.9126(14) ?
Cu1 N1 4 1.9561(16) ?
Cu1 N1 . 1.9561(16) y
Cu1 O3 . 2.416(3) y
N1 C8 . 1.297(2) ?
N1 C9 . 1.410(2) ?
O1 C5 . 1.302(2) ?
O2 C2 . 1.382(2) ?
O2 C1 . 1.419(3) ?
O3 H1W . 0.843(16) ?
C1 H1A . 0.96 ?
C1 H1B . 0.96 ?
C1 H1C . 0.96 ?
C2 C7 . 1.364(3) ?
C2 C3 . 1.400(3) ?
C3 C4 . 1.360(3) ?
C3 H3A . 0.93 ?
C4 C5 . 1.425(3) ?
C4 H4A . 0.93 ?
C5 C6 . 1.421(3) ?
C6 C7 . 1.419(3) ?
C6 C8 . 1.427(3) ?
C7 H7A . 0.93 ?
C8 H8A . 0.93 ?
C9 C10 . 1.356(3) ?
C9 C9 4 1.402(4) ?
C10 C11 . 1.355(3) ?
C10 H10 . 0.93 ?
C11 C11 4 1.391(4) ?
C11 H11 . 0.93 ?

loop_
_geom_hbond_atom_site_label_D
_geom_hbond_atom_site_label_H
_geom_hbond_atom_site_label_A
_geom_hbond_site_symmetry_A
_geom_hbond_distance_DH
_geom_hbond_distance_HA
_geom_hbond_distance_DA
_geom_hbond_angle_DHA
_geom_hbond_publ_flag
O3 H1W O1 4_565 0.84(2) 2.19(2) 2.933(3) 146(2) yes
C8 H8A O2 2_475 0.9300 2.5700 3.330(3) 139.00 yes
C8 H8A N2 . 0.9300 2.4900 2.844(3) 103.00 yes
C1 H1B Cg 2_675 0.9600 2.7100 3.528(4) 143.00 yes

loop_
_geom_torsion_atom_site_label_1
_geom_torsion_atom_site_label_2
_geom_torsion_atom_site_label_3
_geom_torsion_atom_site_label_4
_geom_torsion_site_symmetry_1
_geom_torsion_site_symmetry_4
_geom_torsion
O1 Cu1 N1 C8 . . -6.06(17)
N1 Cu1 N1 C8 4 . 179.97(13)
O3 Cu1 N1 C8 . . 88.35(16)
O1 Cu1 N1 C9 . . 175.92(12)
N1 Cu1 N1 C9 4 . 1.95(15)
O3 Cu1 N1 C9 . . -89.67(13)
O1 Cu1 O1 C5 4 . 177.79(13)
N1 Cu1 O1 C5 . . 4.09(17)
O3 Cu1 O1 C5 . . -88.00(16)
C1 O2 C2 C7 . . 7.1(3)
C1 O2 C2 C3 . . -172.8(2)
C7 C2 C3 C4 . . -0.5(3)
O2 C2 C3 C4 . . 179.41(18)
C2 C3 C4 C5 . . 0.1(3)
Cu1 O1 C5 C6 . . -1.6(3)
Cu1 O1 C5 C4 . . 178.60(14)
C3 C4 C5 O1 . . -179.63(19)
C3 C4 C5 C6 . . 0.5(3)
O1 C5 C6 C7 . . 179.4(2)
C4 C5 C6 C7 . . -0.8(3)
O1 C5 C6 C8 . . -0.9(4)
C4 C5 C6 C8 . . 178.9(2)
O2 C2 C7 C6 . . -179.7(2)
C3 C2 C7 C6 . . 0.2(3)
C5 C6 C7 C2 . . 0.5(4)
C8 C6 C7 C2 . . -179.27(19)
C9 N1 C8 C6 . . -176.49(19)
Cu1 N1 C8 C6 . . 5.6(3)
C7 C6 C8 N1 . . 178.4(2)
C5 C6 C8 N1 . . -1.4(4)
C8 N1 C9 C10 . . 1.6(3)
Cu1 N1 C9 C10 . . 179.67(16)
C8 N1 C9 C9 . 4 -179.72(13)
Cu1 N1 C9 C9 . 4 -1.61(12)
C9 C9 C10 C11 4 . -0.2(2)
N1 C9 C10 C11 . . 178.43(17)
C9 C10 C11 C11 . 4 0.2(2)
